data_4335473
loop_
_publ_author_name
'Jing-Min Zhou'
'Wei Shi'
'Na Xu'
'Peng Cheng'

_publ_section_title
;
 Highly Selective Luminescent Sensing of Fluoride and Organic
 Small-Molecule Pollutants Based on Novel Lanthanide Metal-Organic
 Frameworks
;
_journal_name_full 'Inorganic Chemistry'
_journal_page_first 8082
_journal_page_last 8090
_journal_paper_doi 10.1021/ic400770j
_journal_volume 52
_journal_year 2013
_chemical_formula_moiety 'C14 H9 Eu N O7'
_chemical_formula_sum 'C14 H9 Eu N O7'
_chemical_formula_weight 455.19
_chemical_name_systematic
;
 ? 
;
_space_group_crystal_system monoclinic
_space_group_IT_number 15
_space_group_name_Hall '-C 2yc'
_space_group_name_H-M_alt 'C 1 2/c 1'
_symmetry_space_group_name_Hall '-C 2yc'
_symmetry_space_group_name_H-M 'C 1 2/c 1'
_atom_sites_solution_hydrogens geom
_atom_sites_solution_primary direct
_atom_sites_solution_secondary difmap
_audit_creation_method
;
  Olex2 1.1
  (compiled 2011.11.01 svn.r2039, GUI svn.r3906)
;
_cell_angle_alpha 90.00
_cell_angle_beta 124.310(16)
_cell_angle_gamma 90.00
_cell_formula_units_Z 8
_cell_length_a 24.891(3)
_cell_length_b 9.1781(6)
_cell_length_c 14.5217(15)
_cell_measurement_reflns_used 5650
_cell_measurement_temperature 293(2)
_cell_measurement_theta_max 29.1059
_cell_measurement_theta_min 3.2498
_cell_volume 2740.3(7)
_computing_cell_refinement
;
CrysAlisPro, Agilent Technologies,
Version 1.171.35.21 (release 20-01-2012 CrysAlis171 .NET)
(compiled Jan 23 2012,18:06:46)
;
_computing_data_collection
;
CrysAlisPro, Agilent Technologies,
Version 1.171.35.21 (release 20-01-2012 CrysAlis171 .NET)
(compiled Jan 23 2012,18:06:46)
;
_computing_data_reduction
;
CrysAlisPro, Agilent Technologies,
Version 1.171.35.21 (release 20-01-2012 CrysAlis171 .NET)
(compiled Jan 23 2012,18:06:46)
;
_computing_molecular_graphics
;
O. V. Dolomanov, L. J. Bourhis, R. J. Gildea, J. A. K. Howard and H. Puschmann,
OLEX2: a complete structure solution, refinement and analysis program.
J. Appl. Cryst. (2009). 42, 339-341.
;
_computing_publication_material
;
O. V. Dolomanov, L. J. Bourhis, R. J. Gildea, J. A. K. Howard and H. Puschmann,
OLEX2: a complete structure solution, refinement and analysis program.
J. Appl. Cryst. (2009). 42, 339-341.
;
_computing_structure_refinement
;
XL, G.M. Sheldrick, Acta Cryst.
(2008). A64, 112-122
;
_computing_structure_solution
;
XS, G.M. Sheldrick, Acta Cryst.
(2008). A64, 112-122
;
_diffrn_ambient_temperature 293(2)
_diffrn_detector_area_resol_mean 16.2116
_diffrn_measured_fraction_theta_full 0.998
_diffrn_measured_fraction_theta_max 0.998
_diffrn_measurement_details
;
  1 omega   -2.00   46.00   1.0000    8.0000
omega____ theta____ kappa____ phi______ frames
    -       18.1935   57.0000   60.0000 48

  2 omega  -10.00   83.00   1.0000    8.0000
omega____ theta____ kappa____ phi______ frames
    -       18.1935   77.0000 -180.0000 93

  3 omega   21.00   60.00   1.0000    8.0000
omega____ theta____ kappa____ phi______ frames
    -       18.1935  -99.0000  -60.0000 39

  4 omega  -50.00   44.00   1.0000    8.0000
omega____ theta____ kappa____ phi______ frames
    -       18.1935  -77.0000   60.0000 94

  5 omega  -16.00   81.00   1.0000    8.0000
omega____ theta____ kappa____ phi______ frames
    -       18.1935   19.0000    0.0000 97
;
_diffrn_measurement_device_type 'SuperNova, Single source at offset), Eos'
_diffrn_measurement_method '\w scans'
_diffrn_orient_matrix_UB_11 -0.0092155000
_diffrn_orient_matrix_UB_12 -0.0729209000
_diffrn_orient_matrix_UB_13 0.0006294000
_diffrn_orient_matrix_UB_21 -0.0242500000
_diffrn_orient_matrix_UB_22 0.0254978000
_diffrn_orient_matrix_UB_23 0.0073680000
_diffrn_orient_matrix_UB_31 -0.0227114000
_diffrn_orient_matrix_UB_32 0.0025908000
_diffrn_orient_matrix_UB_33 -0.0586528000
_diffrn_radiation_monochromator mirror
_diffrn_radiation_type 'Mo K\a'
_diffrn_radiation_wavelength 0.7107
_diffrn_reflns_av_R_equivalents 0.0366
_diffrn_reflns_av_unetI/netI 0.0320
_diffrn_reflns_limit_h_max 24
_diffrn_reflns_limit_h_min -29
_diffrn_reflns_limit_k_max 10
_diffrn_reflns_limit_k_min -10
_diffrn_reflns_limit_l_max 17
_diffrn_reflns_limit_l_min -17
_diffrn_reflns_number 8457
_diffrn_reflns_theta_full 25.01
_diffrn_reflns_theta_max 25.01
_diffrn_reflns_theta_min 3.27
_diffrn_source 'SuperNova (Mo) x-ray Source'
_exptl_absorpt_coefficient_mu 4.615
_exptl_absorpt_correction_T_max 1.00000
_exptl_absorpt_correction_T_min 0.74405
_exptl_absorpt_correction_type multi-scan
_exptl_absorpt_process_details
;
CrysAlisPro, Agilent Technologies,
Version 1.171.35.21 (release 20-01-2012 CrysAlis171 .NET)
(compiled Jan 23 2012,18:06:46)
empirical absorption correction using spherical harmonics,
 implemented in SCALE3 ABSPACK scaling algorithm.
;
_exptl_crystal_colour colorless
_exptl_crystal_density_diffrn 2.206
_exptl_crystal_description block
_exptl_crystal_F_000 1681
_exptl_crystal_size_max 0.2
_exptl_crystal_size_mid 0.2
_exptl_crystal_size_min 0.1
_refine_diff_density_max 0.474
_refine_diff_density_min -0.553
_refine_diff_density_rms 0.115
_refine_ls_extinction_method none
_refine_ls_goodness_of_fit_ref 1.043
_refine_ls_hydrogen_treatment mixed
_refine_ls_matrix_type full
_refine_ls_number_parameters 209
_refine_ls_number_reflns 2407
_refine_ls_number_restraints 18
_refine_ls_restrained_S_all 1.042
_refine_ls_R_factor_all 0.0208
_refine_ls_R_factor_gt 0.0194
_refine_ls_shift/su_max 0.002
_refine_ls_shift/su_mean 0.000
_refine_ls_structure_factor_coef Fsqd
_refine_ls_weighting_details 'calc w=1/[\s^2^(Fo^2^)+(0.0188P)^2^+5.6005P] where P=(Fo^2^+2Fc^2^)/3'
_refine_ls_weighting_scheme calc
_refine_ls_wR_factor_gt 0.0466
_refine_ls_wR_factor_ref 0.0475
_reflns_number_gt 2280
_reflns_number_total 2407
_reflns_threshold_expression >2sigma(I)
_cod_data_source_file ic400770j_si_002_2.cif
_cod_data_source_block 1
_cod_original_cell_volume 2740.3(5)
_cod_database_code 4335473
_reflns_odcompleteness_completeness 99.77
_reflns_odcompleteness_iscentric 1
_reflns_odcompleteness_theta 26.32
_olex2_refinement_description
;
1. Fixed Uiso
 At 1.2 times of:
  All C(H) groups
 At 1.5 times of:
  All O(H,H) groups
2. Uiso/Uaniso restraints and constraints
Uanis(C9) \\sim Ueq, Uanis(C1) \\sim Ueq, Uanis(C2) \\sim Ueq: with sigma of 
0.001 and sigma for terminal atoms of 0.002
3.a Rotating group:
 O7(H7A,H7B)
3.b Aromatic/amide H refined with riding coordinates:
 C3(H3), C4(H4), C6(H6), C7(H7), C12(H12), C13(H13), C14(H14)
;

loop_
_space_group_symop_id
_space_group_symop_operation_xyz
1 'x, y, z'
2 '-x, y, -z+1/2'
3 'x+1/2, y+1/2, z'
4 '-x+1/2, y+1/2, -z+1/2'
5 '-x, -y, -z'
6 'x, -y, z-1/2'
7 '-x+1/2, -y+1/2, -z'
8 'x+1/2, -y+1/2, z-1/2'

loop_
_atom_site_label
_atom_site_type_symbol
_atom_site_fract_x
_atom_site_fract_y
_atom_site_fract_z
_atom_site_U_iso_or_equiv
_atom_site_adp_type
_atom_site_occupancy
_atom_site_symmetry_multiplicity
_atom_site_calc_flag
_atom_site_refinement_flags
C1 C -0.08744(15) 0.5195(3) -0.1524(2) 0.0064(6) Uani 1 1 d U
C2 C -0.16046(15) 0.5288(3) -0.2280(2) 0.0073(6) Uani 1 1 d U
C3 C -0.19546(15) 0.4330(3) -0.3177(2) 0.0081(7) Uani 1 1 d .
H3 H -0.1734 0.3688 -0.3349 0.010 Uiso 1 1 calc R
C4 C -0.26290(15) 0.4333(3) -0.3814(3) 0.0089(7) Uani 1 1 d .
H4 H -0.2860 0.3692 -0.4410 0.011 Uiso 1 1 calc R
C5 C -0.29616(15) 0.5301(3) -0.3558(2) 0.0069(6) Uani 1 1 d .
C6 C -0.26112(16) 0.6284(4) -0.2689(3) 0.0147(8) Uani 1 1 d .
H6 H -0.2831 0.6945 -0.2529 0.018 Uiso 1 1 calc R
C7 C -0.19370(16) 0.6291(4) -0.2055(3) 0.0128(7) Uani 1 1 d .
H7 H -0.1707 0.6963 -0.1481 0.015 Uiso 1 1 calc R
C8 C -0.36909(15) 0.5264(3) -0.4176(2) 0.0082(7) Uani 1 1 d .
C9 C 0.04910(14) 1.0331(3) 0.2122(2) 0.0069(7) Uani 1 1 d U
C10 C 0.07459(15) 1.1528(3) 0.2970(3) 0.0071(6) Uani 1 1 d .
C11 C 0.03591(15) 1.2699(3) 0.2902(3) 0.0071(7) Uani 1 1 d .
C12 C 0.12559(15) 1.3834(3) 0.4386(3) 0.0100(7) Uani 1 1 d .
H12 H 0.1436 1.4632 0.4861 0.012 Uiso 1 1 calc R
C13 C 0.16625(16) 1.2693(4) 0.4551(3) 0.0105(7) Uani 1 1 d .
H13 H 0.2100 1.2708 0.5137 0.013 Uiso 1 1 calc R
C14 C 0.14031(16) 1.1527(3) 0.3821(3) 0.0096(7) Uani 1 1 d .
H14 H 0.1667 1.0752 0.3900 0.012 Uiso 1 1 calc R
N1 N 0.06173(13) 1.3860(3) 0.3583(2) 0.0093(6) Uani 1 1 d .
O1 O -0.06119(10) 0.4024(2) -0.15316(17) 0.0091(5) Uani 1 1 d .
O2 O -0.05672(10) 0.6276(2) -0.09144(17) 0.0094(5) Uani 1 1 d .
O3 O -0.39673(10) 0.6369(2) -0.41081(17) 0.0093(5) Uani 1 1 d .
O4 O -0.39741(10) 0.4109(2) -0.47037(18) 0.0103(5) Uani 1 1 d .
O5 O 0.06039(10) 0.9023(2) 0.24222(17) 0.0101(5) Uani 1 1 d .
O6 O 0.01687(10) 1.0669(2) 0.10902(17) 0.0080(5) Uani 1 1 d .
O7 O -0.05632(11) 0.6881(2) 0.12161(19) 0.0112(5) Uani 1 1 d .
H7A H -0.0533 0.7437 0.1723 0.017 Uiso 1 1 d R
H7B H -0.0392 0.6045 0.1510 0.017 Uiso 1 1 d R
Eu1 Eu -0.000287(7) 0.797103(15) 0.046366(12) 0.00438(7) Uani 1 1 d .

loop_
_atom_site_aniso_label
_atom_site_aniso_U_11
_atom_site_aniso_U_22
_atom_site_aniso_U_33
_atom_site_aniso_U_23
_atom_site_aniso_U_13
_atom_site_aniso_U_12
C1 0.0073(10) 0.0068(10) 0.0059(10) 0.0013(8) 0.0043(8) -0.0004(8)
C2 0.0073(10) 0.0066(10) 0.0074(10) 0.0019(8) 0.0038(8) 0.0001(8)
C3 0.0087(16) 0.0067(15) 0.0110(15) 0.0003(13) 0.0068(14) 0.0018(12)
C4 0.0103(16) 0.0068(15) 0.0077(15) 0.0014(12) 0.0038(14) 0.0004(12)
C5 0.0087(16) 0.0036(15) 0.0088(15) 0.0022(12) 0.0052(14) -0.0008(12)
C6 0.0110(17) 0.0122(17) 0.0198(18) -0.0051(14) 0.0080(15) 0.0021(13)
C7 0.0099(17) 0.0095(17) 0.0152(17) -0.0054(13) 0.0049(15) -0.0008(13)
C8 0.0069(16) 0.0098(16) 0.0073(15) 0.0021(13) 0.0038(14) 0.0006(13)
C9 0.0057(10) 0.0079(10) 0.0085(10) -0.0006(8) 0.0050(8) -0.0005(8)
C10 0.0108(16) 0.0038(15) 0.0092(15) 0.0009(13) 0.0071(14) -0.0009(12)
C11 0.0088(17) 0.0063(15) 0.0085(16) 0.0027(13) 0.0064(14) -0.0010(13)
C12 0.0108(16) 0.0086(16) 0.0109(16) -0.0039(13) 0.0064(14) -0.0047(13)
C13 0.0070(16) 0.0146(17) 0.0066(16) -0.0007(13) 0.0019(14) -0.0019(13)
C14 0.0143(17) 0.0064(15) 0.0126(16) 0.0017(13) 0.0103(15) -0.0003(13)
N1 0.0120(14) 0.0055(13) 0.0116(13) -0.0027(11) 0.0074(12) -0.0031(11)
O1 0.0081(11) 0.0044(11) 0.0124(11) 0.0008(9) 0.0044(10) 0.0005(9)
O2 0.0067(11) 0.0074(11) 0.0100(11) -0.0035(9) 0.0021(10) -0.0006(9)
O3 0.0057(11) 0.0075(11) 0.0125(11) -0.0019(9) 0.0039(10) 0.0011(9)
O4 0.0079(11) 0.0074(11) 0.0152(11) -0.0015(9) 0.0062(10) -0.0014(9)
O5 0.0147(12) 0.0048(11) 0.0121(11) 0.0003(9) 0.0082(10) 0.0005(9)
O6 0.0084(11) 0.0075(11) 0.0064(10) -0.0002(9) 0.0032(9) 0.0006(9)
O7 0.0146(13) 0.0076(11) 0.0145(12) -0.0002(9) 0.0102(11) -0.0010(9)
Eu1 0.00419(10) 0.00218(10) 0.00579(10) -0.00011(5) 0.00223(8) -0.00001(5)

loop_
_atom_type_symbol
_atom_type_description
_atom_type_scat_dispersion_real
_atom_type_scat_dispersion_imag
_atom_type_scat_source
C C 0.0033 0.0016 'International Tables Vol C Tables 4.2.6.8 and 6.1.1.4'
Eu Eu -0.1578 3.6682 'International Tables Vol C Tables 4.2.6.8 and 6.1.1.4'
N N 0.0061 0.0033 'International Tables Vol C Tables 4.2.6.8 and 6.1.1.4'
O O 0.0106 0.0060 'International Tables Vol C Tables 4.2.6.8 and 6.1.1.4'
H H 0.0000 0.0000 'International Tables Vol C Tables 4.2.6.8 and 6.1.1.4'

loop_
_geom_angle_atom_site_label_1
_geom_angle_atom_site_label_2
_geom_angle_atom_site_label_3
_geom_angle
_geom_angle_site_symmetry_1
_geom_angle_site_symmetry_3
O1 C1 C2 117.4(3) . .
O1 C1 O2 124.4(3) . .
O2 C1 C2 118.2(3) . .
C3 C2 C1 120.5(3) . .
C7 C2 C1 119.9(3) . .
C7 C2 C3 119.6(3) . .
C4 C3 C2 120.4(3) . .
C3 C4 C5 119.9(3) . .
C4 C5 C8 121.5(3) . .
C6 C5 C4 119.4(3) . .
C6 C5 C8 119.1(3) . .
C7 C6 C5 120.8(3) . .
C6 C7 C2 119.8(3) . .
O3 C8 C5 117.6(3) . .
O3 C8 O4 125.4(3) . .
O4 C8 C5 117.0(3) . .
C10 C9 Eu1 179.7(3) . .
O5 C9 C10 120.5(3) . .
O5 C9 O6 120.7(3) . .
O5 C9 Eu1 59.24(15) . .
O6 C9 C10 118.8(3) . .
O6 C9 Eu1 61.49(15) . .
C11 C10 C9 123.1(3) . .
C14 C10 C9 118.2(3) . .
C14 C10 C11 118.6(3) . .
C10 C11 C11 121.8(2) . 2
N1 C11 C10 121.9(3) . .
N1 C11 C11 116.3(2) . 2
N1 C12 C13 124.0(3) . .
C12 C13 C14 118.3(3) . .
C13 C14 C10 119.3(3) . .
C12 N1 C11 117.8(3) . .
C1 O1 Eu1 144.4(2) . 5_565
C1 O2 Eu1 168.5(2) . .
C8 O3 Eu1 138.4(2) . 8_465
C8 O4 Eu1 137.4(2) . 4_444
C9 O5 Eu1 95.68(18) . .
C9 O6 Eu1 152.9(2) . 5_575
C9 O6 Eu1 92.85(17) . .
Eu1 O6 Eu1 105.06(8) 5_575 .
C9 Eu1 Eu1 60.43(6) . 5_575
O1 Eu1 C9 102.66(8) 5_565 .
O1 Eu1 O3 79.43(7) 5_565 8_566
O1 Eu1 O4 141.83(8) 5_565 4_454
O1 Eu1 O5 78.50(7) 5_565 .
O1 Eu1 O6 137.27(8) 5_565 5_575
O1 Eu1 O6 126.98(7) 5_565 .
O1 Eu1 O7 72.78(8) 5_565 .
O1 Eu1 Eu1 146.95(5) 5_565 5_575
O2 Eu1 C9 169.68(8) . .
O2 Eu1 O1 84.08(7) . 5_565
O2 Eu1 O3 116.44(8) . 8_566
O2 Eu1 O4 85.62(8) . 4_454
O2 Eu1 O5 157.26(7) . .
O2 Eu1 O6 80.54(7) . 5_575
O2 Eu1 O6 148.91(7) . .
O2 Eu1 O7 83.56(8) . .
O2 Eu1 Eu1 117.38(5) . 5_575
O3 Eu1 C9 72.87(8) 8_566 .
O3 Eu1 O4 137.30(7) 8_566 4_454
O3 Eu1 O5 74.70(7) 8_566 .
O3 Eu1 O6 73.93(7) 8_566 .
O3 Eu1 O6 72.46(7) 8_566 5_575
O3 Eu1 O7 143.83(7) 8_566 .
O3 Eu1 Eu1 68.68(5) 8_566 5_575
O4 Eu1 C9 84.28(8) 4_454 .
O4 Eu1 O5 99.11(7) 4_454 .
O4 Eu1 O6 76.30(8) 4_454 5_575
O4 Eu1 O6 70.33(7) 4_454 .
O4 Eu1 O7 69.60(8) 4_454 .
O4 Eu1 Eu1 68.69(5) 4_454 5_575
O5 Eu1 C9 25.08(7) . .
O5 Eu1 O6 50.74(6) . .
O5 Eu1 Eu1 84.80(5) . 5_575
O6 Eu1 C9 25.66(7) . .
O6 Eu1 C9 99.06(8) 5_575 .
O6 Eu1 O5 122.20(7) 5_575 .
O6 Eu1 O6 74.94(8) 5_575 .
O6 Eu1 O7 143.25(7) 5_575 .
O6 Eu1 Eu1 39.12(5) 5_575 5_575
O6 Eu1 Eu1 35.82(5) . 5_575
O7 Eu1 C9 90.93(8) . .
O7 Eu1 O5 77.42(7) . .
O7 Eu1 O6 105.05(7) . .
O7 Eu1 Eu1 130.94(5) . 5_575

loop_
_geom_bond_atom_site_label_1
_geom_bond_atom_site_label_2
_geom_bond_distance
_geom_bond_site_symmetry_2
C1 C2 1.506(4) .
C1 O1 1.261(4) .
C1 O2 1.261(4) .
C2 C3 1.396(4) .
C2 C7 1.394(4) .
C3 C4 1.387(4) .
C4 C5 1.401(4) .
C5 C6 1.388(4) .
C5 C8 1.505(4) .
C6 C7 1.387(5) .
C8 O3 1.260(4) .
C8 O4 1.264(4) .
C9 C10 1.499(4) .
C9 O5 1.254(4) .
C9 O6 1.276(4) .
C9 Eu1 2.943(3) .
C10 C11 1.409(4) .
C10 C14 1.387(4) .
C11 C11 1.485(6) 2
C11 N1 1.345(4) .
C12 C13 1.380(5) .
C12 N1 1.341(4) .
C13 C14 1.383(5) .
O1 Eu1 2.329(2) 5_565
O2 Eu1 2.286(2) .
O3 Eu1 2.364(2) 8_465
O4 Eu1 2.372(2) 4_444
O5 Eu1 2.542(2) .
O6 Eu1 2.589(2) .
O6 Eu1 2.402(2) 5_575
O7 Eu1 2.420(2) .
Eu1 O1 2.329(2) 5_565
Eu1 O3 2.364(2) 8_566
Eu1 O4 2.372(2) 4_454
Eu1 O6 2.402(2) 5_575
Eu1 Eu1 3.9632(4) 5_575
